data_1501989
loop_
_publ_author_name
'Hong, Bor-Cherng'
'Dange, Nitin S.'
'Hsu, Che-Sheng'
'Liao, Ju-Hsiou'
'Lee, Gene-Hsiang'

_publ_section_title
;
 Dynamic kinetic asymmetric synthesis of five contiguous stereogenic
 centers by sequential organocatalytic stetter and Michael-aldol reaction:
 enantioselective synthesis of fully substituted cyclopentanols bearing a
 quaternary stereocenter.
;
_journal_issue 6
_journal_name_full 'Organic letters'
_journal_page_first 1338
_journal_page_last 1341
_journal_paper_doi 10.1021/ol200006e
_journal_volume 13
_journal_year 2011
_chemical_absolute_configuration ad
_chemical_formula_sum 'C24 H30 N2 O5'
_chemical_formula_weight 426.50
_chemical_name_systematic
; 
 ? 
;
_space_group_IT_number 20
_symmetry_cell_setting orthorhombic
_symmetry_space_group_name_Hall 'C 2c 2'
_symmetry_space_group_name_H-M 'C 2 2 21'
_atom_sites_solution_hydrogens geom
_atom_sites_solution_primary direct
_atom_sites_solution_secondary difmap
_audit_creation_method SHELXL-97
_cell_angle_alpha 90.00
_cell_angle_beta 90.00
_cell_angle_gamma 90.00
_cell_formula_units_Z 8
_cell_length_a 5.6207(4)
_cell_length_b 21.3127(15)
_cell_length_c 37.844(3)
_cell_measurement_reflns_used 7502
_cell_measurement_temperature 150(2)
_cell_measurement_theta_max 25.00
_cell_measurement_theta_min 1.08
_cell_volume 4533.4(6)
_computing_cell_refinement DENZO-SMN
_computing_data_collection 'NONIUS COLLECT'
_computing_data_reduction DENZO-SMN
_computing_molecular_graphics 'Bruker SHELXTL'
_computing_publication_material 'Bruker SHELXTL'
_computing_structure_refinement 'SHELXL-97 (Sheldrick, 1997)'
_computing_structure_solution 'SHELXS-97 (Sheldrick, 1990)'
_diffrn_ambient_temperature 150(2)
_diffrn_measured_fraction_theta_full 0.989
_diffrn_measured_fraction_theta_max 0.989
_diffrn_measurement_device_type 'NONIUS KappaCCD'
_diffrn_measurement_method '\w scans'
_diffrn_radiation_monochromator graphite
_diffrn_radiation_source 'fine-focus sealed tube'
_diffrn_radiation_type MoK\a
_diffrn_radiation_wavelength 0.71073
_diffrn_reflns_av_R_equivalents 0.0502
_diffrn_reflns_av_sigmaI/netI 0.0726
_diffrn_reflns_limit_h_max 6
_diffrn_reflns_limit_h_min -6
_diffrn_reflns_limit_k_max 25
_diffrn_reflns_limit_k_min -24
_diffrn_reflns_limit_l_max 44
_diffrn_reflns_limit_l_min -43
_diffrn_reflns_number 7502
_diffrn_reflns_theta_full 25.00
_diffrn_reflns_theta_max 25.00
_diffrn_reflns_theta_min 1.08
_exptl_absorpt_coefficient_mu 0.088
_exptl_absorpt_correction_T_max 0.992
_exptl_absorpt_correction_T_min 0.932
_exptl_absorpt_correction_type multi-scan
_exptl_crystal_colour colorless
_exptl_crystal_density_diffrn 1.250
_exptl_crystal_density_method 'not measured'
_exptl_crystal_description plate
_exptl_crystal_F_000 1824
_exptl_crystal_size_max 0.50
_exptl_crystal_size_mid 0.40
_exptl_crystal_size_min 0.10
_refine_diff_density_max 0.655
_refine_diff_density_min -0.348
_refine_diff_density_rms 0.106
_refine_ls_abs_structure_details 'Flack H D (1983), Acta Cryst. A39, 876-881'
_refine_ls_abs_structure_Flack 1(3)
_refine_ls_extinction_coef 0.022(2)
_refine_ls_extinction_expression Fc^*^=kFc[1+0.001xFc^2^\l^3^/sin(2\q)]^-1/4^
_refine_ls_extinction_method SHELXL
_refine_ls_goodness_of_fit_ref 1.055
_refine_ls_hydrogen_treatment constr
_refine_ls_matrix_type full
_refine_ls_number_parameters 276
_refine_ls_number_reflns 3853
_refine_ls_number_restraints 10
_refine_ls_restrained_S_all 1.067
_refine_ls_R_factor_all 0.1108
_refine_ls_R_factor_gt 0.0732
_refine_ls_shift/su_max 0.001
_refine_ls_shift/su_mean 0.000
_refine_ls_structure_factor_coef Fsqd
_refine_ls_weighting_details 'calc w=1/[\s^2^(Fo^2^)+(0.1391P)^2^+0.0000P] where P=(Fo^2^+2Fc^2^)/3'
_refine_ls_weighting_scheme calc
_refine_ls_wR_factor_gt 0.1914
_refine_ls_wR_factor_ref 0.2187
_reflns_number_gt 2616
_reflns_number_total 3853
_reflns_threshold_expression >2sigma(I)
_cod_data_source_file ol200006e_si_004.cif
_cod_data_source_block ic14536
_cod_depositor_comments
;
The following automatic conversions were performed:

'_symmetry_cell_setting' value 'Orthorhombic' changed to
'orthorhombic' according to
/home/saulius/struct/CIF-dictionaries/cif_core.dic dictionary named
'cif_core.dic' version 2.4.1 from 2010-06-29.

Automatic conversion script
Id: cif_fix_values 1715 2011-07-08 13:25:40Z adriana 
;
_cod_original_sg_symbol_H-M C222(1)
_cod_database_code 1501989

loop_
_symmetry_equiv_pos_as_xyz
'x, y, z'
'-x, -y, z+1/2'
'-x, y, -z+1/2'
'x, -y, -z'
'x+1/2, y+1/2, z'
'-x+1/2, -y+1/2, z+1/2'
'-x+1/2, y+1/2, -z+1/2'
'x+1/2, -y+1/2, -z'

loop_
_atom_site_label
_atom_site_type_symbol
_atom_site_fract_x
_atom_site_fract_y
_atom_site_fract_z
_atom_site_U_iso_or_equiv
_atom_site_adp_type
_atom_site_occupancy
_atom_site_symmetry_multiplicity
_atom_site_calc_flag
_atom_site_refinement_flags
_atom_site_disorder_assembly
_atom_site_disorder_group
O1 O 0.2144(5) 1.01387(14) 0.63842(8) 0.0508(8) Uani 1 1 d . . .
H1 H 0.1614 1.0473 0.6471 0.076 Uiso 1 1 calc R . .
O2 O 0.0251(5) 1.01537(14) 0.55789(8) 0.0603(9) Uani 1 1 d . . .
O3 O 0.4648(6) 0.80687(13) 0.45287(8) 0.0564(9) Uani 1 1 d . . .
O4 O 0.3203(12) 0.8592(3) 0.64286(16) 0.0774(17) Uiso 0.63 1 d P A 1
O5 O 0.6409(15) 0.8178(3) 0.63011(18) 0.0898(19) Uiso 0.63 1 d P A 1
O4' O 0.455(3) 0.8344(7) 0.6275(4) 0.099(4) Uiso 0.38 1 d P B 2
O5' O 0.826(2) 0.8374(5) 0.6273(3) 0.084(3) Uiso 0.38 1 d P B 2
N1 N 0.3495(6) 1.12551(16) 0.64902(11) 0.0531(10) Uani 1 1 d . . .
N2 N 0.5073(17) 0.8621(4) 0.6303(2) 0.065(2) Uiso 0.63 1 d P A 1
N2' N 0.638(2) 0.8643(6) 0.6197(3) 0.063(3) Uiso 0.38 1 d P B 2
C1 C 0.4394(6) 1.02568(17) 0.62215(11) 0.0419(10) Uani 1 1 d . . .
C2 C 0.4160(7) 1.00963(18) 0.58264(11) 0.0429(10) Uani 1 1 d . . .
H2 H 0.5623 1.0238 0.5699 0.052 Uiso 1 1 calc R . .
C3 C 0.4084(8) 0.93786(18) 0.58334(12) 0.0461(11) Uani 1 1 d . A .
H3 H 0.2543 0.9257 0.5946 0.055 Uiso 1 1 calc R . .
C4 C 0.6033(10) 0.92204(19) 0.60943(13) 0.0593(13) Uani 1 1 d . . .
H4A H 0.7573 0.9130 0.5972 0.071 Uiso 0.63 1 calc PR A 1
H4B H 0.7474 0.9287 0.5944 0.071 Uiso 0.38 1 calc PR A 2
C5 C 0.6267(8) 0.97816(19) 0.63551(12) 0.0483(11) Uani 1 1 d . A .
H5 H 0.7868 0.9974 0.6315 0.058 Uiso 1 1 calc R . .
C6 C 0.5069(7) 1.09368(17) 0.62980(11) 0.0429(10) Uani 1 1 d . . .
C7 C 0.7158(7) 1.1208(2) 0.61819(12) 0.0493(11) Uani 1 1 d . . .
H7 H 0.8257 1.0975 0.6044 0.059 Uiso 1 1 calc R . .
C8 C 0.7625(9) 1.1828(2) 0.62708(12) 0.0559(12) Uani 1 1 d . . .
H8 H 0.9063 1.2022 0.6197 0.067 Uiso 1 1 calc R . .
C9 C 0.6017(10) 1.2153(2) 0.64632(13) 0.0594(13) Uani 1 1 d . . .
H9 H 0.6300 1.2579 0.6524 0.071 Uiso 1 1 calc R . .
C10 C 0.3960(9) 1.1857(2) 0.65696(14) 0.0591(13) Uani 1 1 d . . .
H10 H 0.2830 1.2086 0.6704 0.071 Uiso 1 1 calc R . .
C11 C 0.2063(8) 1.0405(2) 0.56721(11) 0.0483(11) Uani 1 1 d . . .
H11 H 0.2147 1.0847 0.5643 0.058 Uiso 1 1 calc R . .
C12 C 0.4220(7) 0.90384(18) 0.54847(11) 0.0452(10) Uani 1 1 d . . .
C13 C 0.6022(8) 0.91408(19) 0.52427(12) 0.0491(11) Uani 1 1 d . A .
H13 H 0.7208 0.9445 0.5294 0.059 Uiso 1 1 calc R . .
C14 C 0.6142(8) 0.8812(2) 0.49291(12) 0.0489(11) Uani 1 1 d . . .
H14 H 0.7403 0.8891 0.4768 0.059 Uiso 1 1 calc R A .
C15 C 0.4406(8) 0.83636(18) 0.48486(11) 0.0461(11) Uani 1 1 d . A .
C16 C 0.2617(8) 0.8244(2) 0.50846(12) 0.0511(11) Uani 1 1 d . . .
H16 H 0.1449 0.7934 0.5034 0.061 Uiso 1 1 calc R A .
C17 C 0.2533(8) 0.85856(19) 0.54029(12) 0.0518(11) Uani 1 1 d . A .
H17 H 0.1286 0.8504 0.5566 0.062 Uiso 1 1 calc R . .
C18 C 0.2829(9) 0.7651(2) 0.44258(13) 0.0632(13) Uani 1 1 d . . .
H18A H 0.2623 0.7329 0.4608 0.095 Uiso 1 1 calc R . .
H18B H 0.3262 0.7451 0.4202 0.095 Uiso 1 1 calc R . .
H18C H 0.1337 0.7883 0.4396 0.095 Uiso 1 1 calc R . .
C19 C 0.6091(10) 0.9623(2) 0.67458(12) 0.0626(13) Uani 1 1 d D . .
H19A H 0.4578 0.9391 0.6775 0.075 Uiso 0.50 1 calc PR A -1
H19B H 0.7380 0.9318 0.6793 0.075 Uiso 0.50 1 calc PR A -1
H19C H 0.5878 1.0016 0.6881 0.075 Uiso 0.50 1 calc PR A -2
H19D H 0.4665 0.9360 0.6785 0.075 Uiso 0.50 1 calc PR A -2
C20 C 0.617(2) 1.0058(6) 0.7023(3) 0.092(4) Uiso 0.50 1 d PD A -1
H20A H 0.5795 0.9839 0.7246 0.111 Uiso 0.50 1 calc PR A -1
H20B H 0.4926 1.0379 0.6983 0.111 Uiso 0.50 1 calc PR A -1
C21 C 0.838(3) 1.0362(6) 0.7059(3) 0.097(4) Uiso 0.50 1 d PD A -1
H21A H 0.8573 1.0671 0.6866 0.116 Uiso 0.50 1 calc PR A -1
H21B H 0.9675 1.0048 0.7037 0.116 Uiso 0.50 1 calc PR A -1
C22 C 0.863(3) 1.0710(6) 0.7428(3) 0.091(4) Uiso 0.50 1 d PD A -1
H22A H 0.7352 1.1028 0.7452 0.109 Uiso 0.50 1 calc PR A -1
H22B H 0.8448 1.0404 0.7623 0.109 Uiso 0.50 1 calc PR A -1
C23 C 1.102(2) 1.1023(7) 0.7453(4) 0.100(4) Uiso 0.50 1 d PD A -1
H23A H 1.1244 1.1284 0.7239 0.120 Uiso 0.50 1 calc PR A -1
H23B H 1.2258 1.0693 0.7450 0.120 Uiso 0.50 1 calc PR A -1
C24 C 1.142(3) 1.1435(6) 0.7777(3) 0.106(4) Uiso 0.50 1 d PD A -1
H24A H 1.3043 1.1601 0.7773 0.160 Uiso 0.50 1 calc PR A -1
H24B H 1.1180 1.1186 0.7991 0.160 Uiso 0.50 1 calc PR A -1
H24C H 1.0282 1.1785 0.7774 0.160 Uiso 0.50 1 calc PR A -1
C20' C 0.819(3) 0.9290(8) 0.6882(4) 0.129(4) Uiso 0.50 1 d PD A -2
H20C H 0.9580 0.9576 0.6871 0.155 Uiso 0.50 1 calc PR A -2
H20D H 0.8534 0.8929 0.6725 0.155 Uiso 0.50 1 calc PR A -2
C21' C 0.794(2) 0.9051(5) 0.7259(3) 0.079(3) Uiso 0.50 1 d PD A -2
H21C H 0.6553 0.8765 0.7271 0.095 Uiso 0.50 1 calc PR A -2
H21D H 0.7619 0.9411 0.7417 0.095 Uiso 0.50 1 calc PR A -2
C22' C 1.014(3) 0.8705(7) 0.7390(3) 0.111(5) Uiso 0.50 1 d PD A -2
H22C H 1.0826 0.8485 0.7184 0.133 Uiso 0.50 1 calc PR A -2
H22D H 1.1301 0.9029 0.7462 0.133 Uiso 0.50 1 calc PR A -2
C23' C 1.002(3) 0.8236(7) 0.7685(4) 0.122(5) Uiso 0.50 1 d PD A -2
H23C H 0.8405 0.8072 0.7731 0.146 Uiso 0.50 1 calc PR A -2
H23D H 1.0799 0.8377 0.7906 0.146 Uiso 0.50 1 calc PR A -2
C24' C 1.164(3) 0.7786(7) 0.7446(5) 0.129(4) Uiso 0.50 1 d PD A -2
H24D H 1.1930 0.7392 0.7573 0.193 Uiso 0.50 1 calc PR A -2
H24E H 1.3156 0.7993 0.7396 0.193 Uiso 0.50 1 calc PR A -2
H24F H 1.0811 0.7696 0.7224 0.193 Uiso 0.50 1 calc PR A -2

loop_
_atom_site_aniso_label
_atom_site_aniso_U_11
_atom_site_aniso_U_22
_atom_site_aniso_U_33
_atom_site_aniso_U_23
_atom_site_aniso_U_13
_atom_site_aniso_U_12
O1 0.0366(15) 0.0473(16) 0.068(2) -0.0040(15) 0.0056(14) -0.0015(13)
O2 0.0414(17) 0.0598(18) 0.080(2) -0.0068(17) -0.0114(15) -0.0028(16)
O3 0.065(2) 0.0511(17) 0.0531(18) -0.0049(15) 0.0007(16) -0.0016(16)
N1 0.047(2) 0.043(2) 0.069(2) -0.0055(18) -0.0010(19) 0.0042(17)
C1 0.028(2) 0.041(2) 0.057(2) -0.004(2) 0.0021(18) -0.0038(17)
C2 0.033(2) 0.036(2) 0.059(3) -0.0005(19) 0.0003(19) -0.0033(17)
C3 0.038(2) 0.039(2) 0.061(3) -0.007(2) -0.002(2) -0.0048(18)
C4 0.072(3) 0.039(2) 0.067(3) -0.006(2) -0.012(3) 0.015(2)
C5 0.042(2) 0.040(2) 0.063(3) -0.001(2) -0.001(2) 0.0008(19)
C6 0.039(2) 0.038(2) 0.052(2) -0.0008(19) -0.007(2) -0.0033(18)
C7 0.040(2) 0.049(2) 0.059(3) 0.001(2) 0.001(2) -0.004(2)
C8 0.055(3) 0.048(2) 0.064(3) 0.001(2) 0.000(2) -0.010(2)
C9 0.075(3) 0.035(2) 0.068(3) -0.001(2) -0.014(3) -0.010(2)
C10 0.061(3) 0.040(2) 0.076(3) -0.015(2) -0.003(3) 0.008(2)
C11 0.042(2) 0.049(2) 0.054(3) -0.002(2) 0.001(2) -0.003(2)
C12 0.040(2) 0.038(2) 0.057(3) 0.002(2) 0.001(2) -0.0026(19)
C13 0.043(2) 0.039(2) 0.065(3) -0.004(2) -0.003(2) -0.0055(19)
C14 0.044(2) 0.044(2) 0.059(3) 0.005(2) -0.002(2) -0.001(2)
C15 0.050(3) 0.038(2) 0.051(2) -0.0016(19) -0.002(2) 0.000(2)
C16 0.051(3) 0.044(2) 0.059(3) -0.012(2) 0.000(2) -0.006(2)
C17 0.042(2) 0.048(2) 0.066(3) -0.006(2) 0.007(2) -0.005(2)
C18 0.071(3) 0.058(3) 0.061(3) -0.006(2) -0.011(3) 0.002(3)
C19 0.065(3) 0.069(3) 0.054(3) 0.002(2) -0.004(2) 0.015(3)

loop_
_atom_type_symbol
_atom_type_description
_atom_type_scat_dispersion_real
_atom_type_scat_dispersion_imag
_atom_type_scat_source
C C 0.0033 0.0016 'International Tables Vol C Tables 4.2.6.8 and 6.1.1.4'
H H 0.0000 0.0000 'International Tables Vol C Tables 4.2.6.8 and 6.1.1.4'
N N 0.0061 0.0033 'International Tables Vol C Tables 4.2.6.8 and 6.1.1.4'
O O 0.0106 0.0060 'International Tables Vol C Tables 4.2.6.8 and 6.1.1.4'

loop_
_geom_angle_atom_site_label_1
_geom_angle_atom_site_label_2
_geom_angle_atom_site_label_3
_geom_angle
C15 O3 C18 117.5(4)
C6 N1 C10 118.7(4)
O4 N2 O5 121.8(10)
O4 N2 C4 123.7(7)
O5 N2 C4 114.3(9)
O5' N2' O4' 114.3(12)
O5' N2' C4 129.4(12)
O4' N2' C4 115.5(13)
O1 C1 C6 107.8(3)
O1 C1 C2 107.7(3)
C6 C1 C2 114.6(3)
O1 C1 C5 110.3(3)
C6 C1 C5 113.0(3)
C2 C1 C5 103.3(3)
C11 C2 C3 115.6(4)
C11 C2 C1 110.8(3)
C3 C2 C1 102.0(3)
C12 C3 C4 115.3(4)
C12 C3 C2 117.7(4)
C4 C3 C2 102.3(3)
N2' C4 C3 120.8(7)
N2' C4 C5 121.5(6)
C3 C4 C5 107.7(3)
N2' C4 N2 31.6(6)
C3 C4 N2 104.9(5)
C5 C4 N2 109.2(4)
C19 C5 C1 114.8(4)
C19 C5 C4 116.1(4)
C1 C5 C4 103.8(3)
N1 C6 C7 121.7(4)
N1 C6 C1 115.0(3)
C7 C6 C1 123.3(4)
C6 C7 C8 118.8(4)
C9 C8 C7 119.5(5)
C8 C9 C10 118.9(4)
N1 C10 C9 122.4(4)
O2 C11 C2 126.5(4)
C13 C12 C17 117.5(4)
C13 C12 C3 122.7(4)
C17 C12 C3 119.7(4)
C14 C13 C12 121.7(4)
C13 C14 C15 120.0(4)
C16 C15 O3 124.3(4)
C16 C15 C14 119.8(4)
O3 C15 C14 115.9(4)
C15 C16 C17 119.1(4)
C12 C17 C16 121.8(4)
C20 C19 C20' 91.8(9)
C20 C19 C5 125.4(7)
C20' C19 C5 113.3(7)
C19 C20 C21 114.0(10)
C20 C21 C22 112.1(11)
C23 C22 C21 109.7(10)
C22 C23 C24 115.8(11)
C19 C20' C21' 114.5(11)
C20' C21' C22' 113.1(11)
C23' C22' C21' 122.1(12)
C22' C23' C24' 87.5(10)

loop_
_geom_bond_atom_site_label_1
_geom_bond_atom_site_label_2
_geom_bond_distance
O1 C1 1.429(5)
O2 C11 1.204(5)
O3 C15 1.371(5)
O3 C18 1.410(5)
O4 N2 1.155(11)
O5 N2 1.207(11)
O4' N2' 1.24(2)
O5' N2' 1.235(15)
N1 C6 1.331(5)
N1 C10 1.342(6)
N2 C4 1.596(11)
N2' C4 1.305(13)
C1 C6 1.526(5)
C1 C2 1.539(6)
C1 C5 1.546(6)
C2 C11 1.471(6)
C2 C3 1.530(6)
C3 C12 1.507(6)
C3 C4 1.513(6)
C4 C5 1.556(6)
C5 C19 1.520(7)
C6 C7 1.381(6)
C7 C8 1.388(6)
C8 C9 1.352(7)
C9 C10 1.377(7)
C12 C13 1.383(6)
C12 C17 1.388(6)
C13 C14 1.380(6)
C14 C15 1.400(6)
C15 C16 1.369(6)
C16 C17 1.409(6)
C19 C20 1.399(11)
C19 C20' 1.473(14)
C20 C21 1.409(14)
C21 C22 1.589(14)
C22 C23 1.503(14)
C23 C24 1.526(14)
C20' C21' 1.521(15)
C21' C22' 1.521(15)
C22' C23' 1.498(13)
C23' C24' 1.601(15)
